data_7201643
loop_
_publ_author_name
'Wood, Peter A.'
'Forgan, Ross S.'
'Lennie, Alistair R.'
'Parsons, Simon'
'Pidcock, Elna'
'Tasker, Peter A.'
'Warren, John E.'

_publ_section_title
;
 The effect of pressure and substituents on the size of
 pseudo-macrocyclic cavities in salicylaldoxime ligands
;
_journal_issue 2
_journal_name_full CrystEngComm
_journal_page_first 239
_journal_paper_doi 10.1039/b712397c
_journal_volume 10
_journal_year 2008
_chemical_formula_moiety 'C8 H9 N1 O3'
_chemical_formula_sum 'C8 H9 N O3'
_chemical_formula_weight 167.16
_chemical_name_common 3-Methoxysalicylaldoxime
_chemical_name_systematic 3-Methoxysalicylaldoxime
_space_group_IT_number 61
_symmetry_cell_setting orthorhombic
_symmetry_space_group_name_Hall '-P 2ac 2ab'
_symmetry_space_group_name_H-M 'P b c a'
_atom_sites_solution_hydrogens geom
_atom_sites_solution_primary direct
_audit_creation_date 05-12-08
_audit_creation_method CRYSTALS_ver_12.82
_cell_angle_alpha 90
_cell_angle_beta 90
_cell_angle_gamma 90
_cell_formula_units_Z 8
_cell_length_a 13.9108(5)
_cell_length_b 7.1936(3)
_cell_length_c 15.6965(6)
_cell_measurement_reflns_used 1913
_cell_measurement_temperature 298
_cell_measurement_theta_max 23
_cell_measurement_theta_min 3
_cell_volume 1570.73(11)
_computing_cell_refinement 'SAINT (Siemens ,1995)'
_computing_data_collection 'SMART (Siemens, 1993)'
_computing_data_reduction 'SAINT (Siemens ,1995)'
_computing_molecular_graphics 'CAMERON (Watkin et al., 1996)'
_computing_publication_material 'CRYSTALS (Betteridge et al., 2003)'
_computing_structure_refinement 'CRYSTALS (Betteridge et al., 2003)'
_computing_structure_solution 'SIR92 (Altomare et al., 1994)'
_diffrn_ambient_temperature 298
_diffrn_measured_fraction_theta_full 1.000
_diffrn_measured_fraction_theta_max 0.993
_diffrn_measurement_device_type 'Bruker SMART Apex CCD'
_diffrn_measurement_method \w
_diffrn_radiation_monochromator graphite
_diffrn_radiation_type 'Mo K\a'
_diffrn_radiation_wavelength 0.71073
_diffrn_reflns_av_R_equivalents 0.027
_diffrn_reflns_limit_h_max 17
_diffrn_reflns_limit_h_min -17
_diffrn_reflns_limit_k_max 9
_diffrn_reflns_limit_k_min -9
_diffrn_reflns_limit_l_max 19
_diffrn_reflns_limit_l_min -19
_diffrn_reflns_number 17158
_diffrn_reflns_theta_full 25.986
_diffrn_reflns_theta_max 26.517
_diffrn_reflns_theta_min 2.595
_diffrn_standards_number 0
_exptl_absorpt_coefficient_mu 0.109
_exptl_absorpt_correction_T_max 0.99
_exptl_absorpt_correction_T_min 0.76
_exptl_absorpt_correction_type multi-scan
_exptl_absorpt_process_details 'SADABS version 2004/1'
_exptl_crystal_colour yellow
_exptl_crystal_density_diffrn 1.414
_exptl_crystal_description block
_exptl_crystal_F_000 704
_exptl_crystal_recrystallization_method 'Recrystallisation by evaporation of chloroform solution'
_exptl_crystal_size_max 0.16
_exptl_crystal_size_mid 0.16
_exptl_crystal_size_min 0.06
_refine_diff_density_max 0.16
_refine_diff_density_min -0.12
_refine_ls_extinction_method None
_refine_ls_goodness_of_fit_ref 1.1328
_refine_ls_hydrogen_treatment mixed
_refine_ls_matrix_type full
_refine_ls_number_parameters 115
_refine_ls_number_reflns 1615
_refine_ls_number_restraints 2
_refine_ls_R_factor_all 0.0810
_refine_ls_R_factor_gt 0.0296
_refine_ls_shift/su_max 0.000201
_refine_ls_structure_factor_coef Fsqd
_refine_ls_weighting_details
;
Method, part 1, Chebychev polynomial, (Watkin, 1994, Prince, 1982)
[weight] = 1.0/[A~0~*T~0~(x)+A~1~*T~1~(x) ... +A~n-1~]*T~n-1~(x)]
where A~i~ are the Chebychev coefficients listed below and x= Fcalc/Fmax
Method = Robust Weighting (Prince, 1982)
W = [weight] * [1-(deltaF/6*sigmaF)^2^]^2^
A~i~ are:
38.2 60.0 34.6 12.9 1.19
;
_refine_ls_weighting_scheme calc
_refine_ls_wR_factor_all 0.1256
_refine_ls_wR_factor_gt 0.0746
_refine_ls_wR_factor_ref 0.1256
_reflns_limit_h_max 17
_reflns_limit_h_min 0
_reflns_limit_k_max 8
_reflns_limit_k_min 0
_reflns_limit_l_max 19
_reflns_limit_l_min 0
_reflns_number_gt 793
_reflns_number_total 1615
_reflns_threshold_expression I>2.00u(I)
_oxford_diffrn_Wilson_B_factor 0.00
_oxford_diffrn_Wilson_scale 0.00
_oxford_refine_ls_scale 0.5387(19)
_cod_data_source_file B712397C.txt
_cod_data_source_block MeO00kbar
_cod_depositor_comments
;
The following automatic conversions were performed:
'_symmetry_cell_setting' value 'Orthorhombic' changed to 'orthorhombic'
according to '/home/saulius/struct/CIF-dictionaries/cif_core.dic'
dictionary named 'cif_core.dic' version 2.4.1 from 2010-06-29.

Automatic conversion script
Id: cif_fix_enum 1527 2010-12-29 10:47:43Z saulius 
;
_cod_original_formula_sum 'C8 H9 N1 O3'
_cod_database_code 7201643

loop_
_symmetry_equiv_pos_as_xyz
x,y,z
-x,-y,-z
-x+1/2,y+1/2,z
x+1/2,-y+1/2,-z
x,-y+1/2,z+1/2
-x,y+1/2,-z+1/2
-x+1/2,-y,z+1/2
x+1/2,y,-z+1/2

loop_
_atom_site_label
_atom_site_type_symbol
_atom_site_fract_x
_atom_site_fract_y
_atom_site_fract_z
_atom_site_U_iso_or_equiv
_atom_site_occupancy
_atom_site_adp_type
_atom_site_refinement_flags_posn
_atom_site_refinement_flags_adp
_atom_site_refinement_flags_occupancy
_atom_site_disorder_assembly
_atom_site_disorder_group
_atom_site_attached_hydrogens
O1 O 0.48465(14) -0.0109(3) 0.67399(10) 0.0398 1.0000 Uani D . . . . .
N2 N 0.52591(15) 0.1051(3) 0.61253(13) 0.0305 1.0000 Uani . . . . . .
C3 C 0.55412(16) 0.2605(4) 0.64192(16) 0.0312 1.0000 Uani . . . . . .
C4 C 0.59609(16) 0.3988(3) 0.58484(15) 0.0276 1.0000 Uani . . . . . .
C5 C 0.60837(17) 0.3635(3) 0.49795(16) 0.0268 1.0000 Uani . . . . . .
O5 O 0.58585(13) 0.1967(2) 0.46236(11) 0.0330 1.0000 Uani D . . . . .
C6 C 0.64463(16) 0.5009(3) 0.44381(16) 0.0301 1.0000 Uani . . . . . .
O61 O 0.65143(12) 0.4492(3) 0.36008(11) 0.0364 1.0000 Uani . . . . . .
C62 C 0.6941(2) 0.5805(4) 0.30307(18) 0.0436 1.0000 Uani . . . . . .
C7 C 0.67093(18) 0.6709(4) 0.47694(17) 0.0338 1.0000 Uani . . . . . .
C8 C 0.66042(18) 0.7057(4) 0.56397(18) 0.0376 1.0000 Uani . . . . . .
C9 C 0.62294(18) 0.5730(4) 0.61711(17) 0.0336 1.0000 Uani . . . . . .
H1 H 0.460(2) -0.098(4) 0.641(2) 0.0602 1.0000 Uiso D . . . . .
H3 H 0.5475 0.2877 0.7006 0.0381 1.0000 Uiso R . . . . .
H5 H 0.566(2) 0.128(4) 0.505(2) 0.0500 1.0000 Uiso D . . . . .
H621 H 0.6936 0.5244 0.2466 0.0651 1.0000 Uiso R . . . . .
H622 H 0.7592 0.6101 0.3194 0.0656 1.0000 Uiso R . . . . .
H623 H 0.6565 0.6949 0.3029 0.0654 1.0000 Uiso R . . . . .
H7 H 0.6959 0.7626 0.4415 0.0408 1.0000 Uiso R . . . . .
H8 H 0.6785 0.8220 0.5870 0.0446 1.0000 Uiso R . . . . .
H9 H 0.6147 0.5979 0.6758 0.0406 1.0000 Uiso R . . . . .

loop_
_atom_site_aniso_label
_atom_site_aniso_U_11
_atom_site_aniso_U_22
_atom_site_aniso_U_33
_atom_site_aniso_U_23
_atom_site_aniso_U_13
_atom_site_aniso_U_12
O1 0.0569(11) 0.0381(10) 0.0243(8) 0.0004(8) 0.0035(8) -0.0126(9)
N2 0.0374(11) 0.0299(11) 0.0241(9) 0.0020(9) 0.0011(9) -0.0010(10)
C3 0.0318(13) 0.0352(14) 0.0265(11) -0.0049(11) -0.0017(10) 0.0015(11)
C4 0.0229(11) 0.0296(13) 0.0302(12) -0.0013(10) -0.0025(10) 0.0024(10)
C5 0.0225(11) 0.0250(12) 0.0329(12) -0.0014(11) -0.0029(9) 0.0008(9)
O5 0.0428(10) 0.0296(9) 0.0266(9) -0.0021(8) 0.0016(8) -0.0088(8)
C6 0.0239(11) 0.0324(13) 0.0339(12) 0.0020(11) -0.0021(10) 0.0035(10)
O61 0.0422(10) 0.0379(10) 0.0291(9) 0.0052(8) 0.0019(7) -0.0069(9)
C62 0.0455(15) 0.0471(17) 0.0381(14) 0.0113(14) 0.0048(13) -0.0063(13)
C7 0.0290(13) 0.0278(13) 0.0446(15) 0.0044(12) 0.0020(11) -0.0009(11)
C8 0.0327(13) 0.0280(14) 0.0522(16) -0.0110(12) -0.0001(12) -0.0016(10)
C9 0.0305(12) 0.0341(14) 0.0362(13) -0.0084(12) 0.0008(11) 0.0004(11)

loop_
_atom_type_symbol
_atom_type_scat_dispersion_real
_atom_type_scat_dispersion_imag
_atom_type_scat_Cromer_Mann_a1
_atom_type_scat_Cromer_Mann_b1
_atom_type_scat_Cromer_Mann_a2
_atom_type_scat_Cromer_Mann_b2
_atom_type_scat_Cromer_Mann_a3
_atom_type_scat_Cromer_Mann_b3
_atom_type_scat_Cromer_Mann_a4
_atom_type_scat_Cromer_Mann_b4
_atom_type_scat_Cromer_Mann_c
_atom_type_scat_source
C 0.0033 0.0016 2.3100 20.8439 1.0200 10.2075 1.5886 0.5687 0.8650 51.6512 0.2156 'International Tables Vol C 4.2.6.8 and 6.1.1.4'
H 0.0000 0.0000 0.4930 10.5109 0.3229 26.1257 0.1402 3.1424 0.0408 57.7998 0.0030 'International Tables Vol C 4.2.6.8 and 6.1.1.4'
N 0.0061 0.0033 12.2126 0.0057 3.1322 9.8933 2.0125 28.9975 1.1663 0.5826 -11.5290 'International Tables Vol C 4.2.6.8 and 6.1.1.4'
O 0.0106 0.0060 3.0485 13.2771 2.2868 5.7011 1.5463 0.3239 0.8670 32.9089 0.2508 'International Tables Vol C 4.2.6.8 and 6.1.1.4'

loop_
_geom_angle_atom_site_label_1
_geom_angle_site_symmetry_1
_geom_angle_atom_site_label_2
_geom_angle_site_symmetry_2
_geom_angle_atom_site_label_3
_geom_angle_site_symmetry_3
_geom_angle
_geom_angle_publ_flag
N2 . O1 . H1 . 100(2) no
O1 . N2 . C3 . 113.6(2) yes
N2 . C3 . C4 . 120.0(2) yes
N2 . C3 . H3 . 120.3 no
C4 . C3 . H3 . 119.7 no
C3 . C4 . C5 . 121.6(2) yes
C3 . C4 . C9 . 119.6(2) yes
C5 . C4 . C9 . 118.8(2) yes
C4 . C5 . O5 . 122.2(2) yes
C4 . C5 . C6 . 120.6(2) yes
O5 . C5 . C6 . 117.2(2) yes
C5 . O5 . H5 . 105(2) no
C5 . C6 . O61 . 114.6(2) yes
C5 . C6 . C7 . 119.6(2) yes
O61 . C6 . C7 . 125.8(2) yes
C6 . O61 . C62 . 116.8(2) yes
O61 . C62 . H621 . 107.0 no
O61 . C62 . H622 . 111.6 no
H621 . C62 . H622 . 109.9 no
O61 . C62 . H623 . 109.7 no
H621 . C62 . H623 . 110.1 no
H622 . C62 . H623 . 108.5 no
C6 . C7 . C8 . 120.0(2) yes
C6 . C7 . H7 . 120.2 no
C8 . C7 . H7 . 119.8 no
C7 . C8 . C9 . 120.7(2) yes
C7 . C8 . H8 . 120.3 no
C9 . C8 . H8 . 119.0 no
C4 . C9 . C8 . 120.3(2) yes
C4 . C9 . H9 . 119.3 no
C8 . C9 . H9 . 120.5 no

loop_
_geom_bond_atom_site_label_1
_geom_bond_site_symmetry_1
_geom_bond_atom_site_label_2
_geom_bond_site_symmetry_2
_geom_bond_distance
_geom_bond_publ_flag
O1 . N2 . 1.398(3) yes
O1 . H1 . 0.89(3) no
N2 . C3 . 1.272(3) yes
C3 . C4 . 1.460(4) yes
C3 . H3 . 0.947 no
C4 . C5 . 1.398(4) yes
C4 . C9 . 1.402(3) yes
C5 . O5 . 1.361(3) yes
C5 . C6 . 1.397(3) yes
O5 . H5 . 0.87(3) no
C6 . O61 . 1.369(3) yes
C6 . C7 . 1.379(4) yes
O61 . C62 . 1.430(3) yes
C62 . H621 . 0.973 no
C62 . H622 . 0.965 no
C62 . H623 . 0.975 no
C7 . C8 . 1.396(4) yes
C7 . H7 . 0.929 no
C8 . C9 . 1.371(4) yes
C8 . H8 . 0.945 no
C9 . H9 . 0.945 no

loop_
_cod_related_entry_id
_cod_related_entry_database
_cod_related_entry_code
1 ChemSpider 14481913
